data_2230547
loop_
_publ_author_name
'Wu, Ming-Shu'
'Kong, Du-Lin'
'Zhang, Xiang-Zhu'

_publ_section_title
;
 6-Amino-3-methyl-4-(3-nitrophenyl)-1-phenyl-1<i>H</i>,4<i>H</i>-pyrano[2,3-<i>c</i>]pyrazole-5-carbonitrile
;
_journal_coeditor_code ZK2006
_journal_issue 6
_journal_name_full 'Acta Crystallographica Section E'
_journal_page_first o1454
_journal_page_last o1455
_journal_paper_doi 10.1107/S1600536811017387
_journal_volume 67
_journal_year 2011
_chemical_formula_iupac 'C20 H15 N5 O3'
_chemical_formula_moiety 'C20 H15 N5 O3'
_chemical_formula_sum 'C20 H15 N5 O3'
_chemical_formula_weight 373.37
_chemical_name_systematic
;
6-Amino-3-methyl-4-(3-nitrophenyl)-1-phenyl-1<i>H</i>,4<i>H</i>-
pyrano[2,3-<i>c</i>]pyrazole-5-carbonitrile
;
_space_group_IT_number 14
_symmetry_cell_setting monoclinic
_symmetry_space_group_name_Hall '-P 2ybc'
_symmetry_space_group_name_H-M 'P 1 21/c 1'
_atom_sites_solution_hydrogens geom
_atom_sites_solution_primary direct
_atom_sites_solution_secondary difmap
_audit_creation_method SHELXL-97
_cell_angle_alpha 90.00
_cell_angle_beta 96.2630(10)
_cell_angle_gamma 90.00
_cell_formula_units_Z 4
_cell_length_a 9.5089(8)
_cell_length_b 13.9137(11)
_cell_length_c 13.3747(12)
_cell_measurement_reflns_used 2416
_cell_measurement_temperature 298(2)
_cell_measurement_theta_max 23.498
_cell_measurement_theta_min 2.605
_cell_volume 1759.0(3)
_computing_cell_refinement 'SAINT (Bruker, 2002)'
_computing_data_collection 'SMART (Bruker, 2002)'
_computing_data_reduction 'SAINT (Bruker, 2002)'
_computing_molecular_graphics 'SHELXTL (Sheldrick, 2008)'
_computing_publication_material 'SHELXTL (Sheldrick, 2008)'
_computing_structure_refinement 'SHELXL97 (Sheldrick, 2008)'
_computing_structure_solution 'SHELXS97 (Sheldrick, 2008)'
_diffrn_ambient_temperature 298(2)
_diffrn_measured_fraction_theta_full 0.996
_diffrn_measured_fraction_theta_max 0.996
_diffrn_measurement_device_type 'Bruker SMART CCD area-detector'
_diffrn_measurement_method '\f and \w'
_diffrn_radiation_monochromator graphite
_diffrn_radiation_source 'fine-focus sealed tube'
_diffrn_radiation_type MoK\a
_diffrn_radiation_wavelength 0.71073
_diffrn_reflns_av_R_equivalents 0.0372
_diffrn_reflns_av_sigmaI/netI 0.0409
_diffrn_reflns_limit_h_max 11
_diffrn_reflns_limit_h_min -11
_diffrn_reflns_limit_k_max 16
_diffrn_reflns_limit_k_min -16
_diffrn_reflns_limit_l_max 15
_diffrn_reflns_limit_l_min -9
_diffrn_reflns_number 8659
_diffrn_reflns_theta_full 25.02
_diffrn_reflns_theta_max 25.02
_diffrn_reflns_theta_min 2.61
_exptl_absorpt_coefficient_mu 0.099
_exptl_absorpt_correction_T_max 0.9550
_exptl_absorpt_correction_T_min 0.9522
_exptl_absorpt_correction_type multi-scan
_exptl_absorpt_process_details '(SADABS; Bruker, 2002)'
_exptl_crystal_colour colourless
_exptl_crystal_density_diffrn 1.410
_exptl_crystal_density_method 'not measured'
_exptl_crystal_description plate
_exptl_crystal_F_000 776
_exptl_crystal_size_max 0.50
_exptl_crystal_size_mid 0.48
_exptl_crystal_size_min 0.47
_refine_diff_density_max 0.192
_refine_diff_density_min -0.173
_refine_ls_extinction_coef 0.0100(13)
_refine_ls_extinction_expression Fc^*^=kFc[1+0.001xFc^2^\l^3^/sin(2\q)]^-1/4^
_refine_ls_extinction_method 'SHELXL97 (Sheldrick, 2008)'
_refine_ls_goodness_of_fit_ref 1.072
_refine_ls_hydrogen_treatment constr
_refine_ls_matrix_type full
_refine_ls_number_parameters 255
_refine_ls_number_reflns 3087
_refine_ls_number_restraints 0
_refine_ls_restrained_S_all 1.072
_refine_ls_R_factor_all 0.0812
_refine_ls_R_factor_gt 0.0420
_refine_ls_shift/su_max 0.000
_refine_ls_shift/su_mean 0.000
_refine_ls_structure_factor_coef Fsqd
_refine_ls_weighting_details 'calc w=1/[\s^2^(Fo^2^)+(0.0397P)^2^+0.6842P] where P=(Fo^2^+2Fc^2^)/3'
_refine_ls_weighting_scheme calc
_refine_ls_wR_factor_gt 0.0916
_refine_ls_wR_factor_ref 0.1211
_reflns_number_gt 1961
_reflns_number_total 3087
_reflns_threshold_expression I>2\s(I)
_cod_data_source_file zk2006.cif
_cod_data_source_block I
_cod_original_sg_symbol_H-M 'P 21/c'
_cod_database_code 2230547
_cod_database_fobs_code 2230547

loop_
_symmetry_equiv_pos_as_xyz
'x, y, z'
'-x, y+1/2, -z+1/2'
'-x, -y, -z'
'x, -y-1/2, z-1/2'

loop_
_atom_site_type_symbol
_atom_site_label
_atom_site_fract_x
_atom_site_fract_y
_atom_site_fract_z
_atom_site_U_iso_or_equiv
_atom_site_adp_type
_atom_site_calc_flag
_atom_site_refinement_flags
_atom_site_occupancy
_atom_site_symmetry_multiplicity
_atom_site_disorder_assembly
_atom_site_disorder_group
N N1 0.71933(19) 0.52908(13) 0.63123(13) 0.0440(5) Uani d . 1 1 . .
N N2 0.8060(2) 0.46605(13) 0.58687(15) 0.0507(5) Uani d . 1 1 . .
N N3 0.3851(2) 0.75499(15) 0.52319(15) 0.0565(6) Uani d . 1 1 . .
H H3A 0.3339 0.7879 0.4785 0.068 Uiso calc R 1 1 . .
H H3B 0.3776 0.7641 0.5860 0.068 Uiso calc R 1 1 . .
N N4 0.3550(2) 0.74422(18) 0.24916(17) 0.0741(7) Uani d . 1 1 . .
N N5 1.0378(2) 0.80263(17) 0.3702(2) 0.0674(7) Uani d . 1 1 . .
O O1 0.54812(16) 0.64832(11) 0.57873(10) 0.0471(4) Uani d . 1 1 . .
O O2 1.0555(2) 0.79273(15) 0.46155(19) 0.0900(7) Uani d . 1 1 . .
O O3 1.1104(2) 0.85581(18) 0.3254(2) 0.1121(9) Uani d . 1 1 . .
C C1 0.6433(2) 0.57976(15) 0.55812(16) 0.0404(5) Uani d . 1 1 . .
C C2 0.6769(2) 0.55266(16) 0.46700(16) 0.0418(5) Uani d . 1 1 . .
C C3 0.7801(2) 0.48064(16) 0.48860(18) 0.0466(6) Uani d . 1 1 . .
C C4 0.8571(3) 0.42635(18) 0.4160(2) 0.0625(7) Uani d . 1 1 . .
H H4A 0.9190 0.4691 0.3853 0.094 Uiso calc R 1 1 . .
H H4B 0.7903 0.3987 0.3651 0.094 Uiso calc R 1 1 . .
H H4C 0.9118 0.3761 0.4508 0.094 Uiso calc R 1 1 . .
C C5 0.4761(2) 0.68993(16) 0.49508(17) 0.0429(6) Uani d . 1 1 . .
C C6 0.5006(2) 0.66700(16) 0.40010(16) 0.0429(6) Uani d . 1 1 . .
C C7 0.6133(2) 0.59767(16) 0.37153(16) 0.0434(6) Uani d . 1 1 . .
H H7 0.5673 0.5474 0.3283 0.052 Uiso calc R 1 1 . .
C C8 0.7221(2) 0.64836(16) 0.31459(16) 0.0412(5) Uani d . 1 1 . .
C C9 0.8293(2) 0.70132(16) 0.36589(17) 0.0445(6) Uani d . 1 1 . .
H H9 0.8368 0.7053 0.4357 0.053 Uiso calc R 1 1 . .
C C10 0.9247(2) 0.74805(16) 0.31350(19) 0.0482(6) Uani d . 1 1 . .
C C11 0.9187(3) 0.74412(19) 0.2108(2) 0.0650(7) Uani d . 1 1 . .
H H11 0.9848 0.7762 0.1767 0.078 Uiso calc R 1 1 . .
C C12 0.8126(3) 0.6916(2) 0.1602(2) 0.0722(8) Uani d . 1 1 . .
H H12 0.8063 0.6875 0.0904 0.087 Uiso calc R 1 1 . .
C C13 0.7148(3) 0.64464(19) 0.21116(17) 0.0567(7) Uani d . 1 1 . .
H H13 0.6426 0.6098 0.1752 0.068 Uiso calc R 1 1 . .
C C14 0.4173(3) 0.71120(18) 0.31880(18) 0.0510(6) Uani d . 1 1 . .
C C15 0.7217(3) 0.52889(16) 0.73764(17) 0.0466(6) Uani d . 1 1 . .
C C16 0.6181(3) 0.57274(18) 0.78491(18) 0.0575(7) Uani d . 1 1 . .
H H16 0.5454 0.6060 0.7476 0.069 Uiso calc R 1 1 . .
C C17 0.6223(4) 0.5672(2) 0.8885(2) 0.0740(9) Uani d . 1 1 . .
H H17 0.5521 0.5967 0.9208 0.089 Uiso calc R 1 1 . .
C C18 0.7290(4) 0.5184(2) 0.9436(2) 0.0851(10) Uani d . 1 1 . .
H H18 0.7303 0.5137 1.0131 0.102 Uiso calc R 1 1 . .
C C19 0.8331(4) 0.4768(2) 0.8965(2) 0.0856(10) Uani d . 1 1 . .
H H19 0.9066 0.4449 0.9343 0.103 Uiso calc R 1 1 . .
C C20 0.8312(3) 0.4813(2) 0.7935(2) 0.0684(8) Uani d . 1 1 . .
H H20 0.9028 0.4527 0.7619 0.082 Uiso calc R 1 1 . .

loop_
_atom_site_aniso_label
_atom_site_aniso_U_11
_atom_site_aniso_U_22
_atom_site_aniso_U_33
_atom_site_aniso_U_12
_atom_site_aniso_U_13
_atom_site_aniso_U_23
N1 0.0465(11) 0.0447(11) 0.0404(11) 0.0003(9) 0.0034(9) 0.0016(9)
N2 0.0507(12) 0.0471(12) 0.0553(13) 0.0015(10) 0.0105(10) 0.0039(10)
N3 0.0560(12) 0.0692(14) 0.0443(12) 0.0159(11) 0.0054(10) 0.0013(10)
N4 0.0683(15) 0.1012(19) 0.0511(14) 0.0056(14) -0.0008(12) 0.0171(14)
N5 0.0482(14) 0.0591(14) 0.096(2) -0.0073(11) 0.0149(14) -0.0085(15)
O1 0.0511(9) 0.0555(10) 0.0340(8) 0.0053(8) 0.0018(7) -0.0017(7)
O2 0.0833(15) 0.0804(14) 0.0994(18) -0.0252(12) -0.0219(14) -0.0020(14)
O3 0.0880(16) 0.1111(18) 0.147(2) -0.0534(15) 0.0570(16) -0.0233(16)
C1 0.0384(12) 0.0439(13) 0.0394(13) -0.0043(11) 0.0059(10) -0.0012(11)
C2 0.0441(13) 0.0418(12) 0.0403(13) -0.0090(10) 0.0079(11) 0.0008(10)
C3 0.0472(14) 0.0436(13) 0.0508(15) -0.0072(11) 0.0140(12) 0.0025(11)
C4 0.0662(17) 0.0579(16) 0.0672(17) 0.0054(13) 0.0251(14) -0.0015(14)
C5 0.0384(12) 0.0509(14) 0.0385(13) -0.0049(11) 0.0008(10) 0.0035(11)
C6 0.0380(12) 0.0541(14) 0.0366(13) -0.0080(11) 0.0035(10) 0.0033(11)
C7 0.0459(13) 0.0486(13) 0.0355(13) -0.0096(11) 0.0043(11) -0.0063(10)
C8 0.0429(13) 0.0458(13) 0.0351(12) 0.0002(10) 0.0056(10) -0.0018(10)
C9 0.0458(13) 0.0491(13) 0.0390(13) 0.0013(11) 0.0061(11) -0.0019(11)
C10 0.0412(13) 0.0444(13) 0.0606(16) -0.0014(11) 0.0126(12) -0.0014(12)
C11 0.0699(18) 0.0646(17) 0.0664(18) -0.0081(15) 0.0342(15) 0.0064(15)
C12 0.089(2) 0.090(2) 0.0416(15) -0.0100(18) 0.0238(15) 0.0038(15)
C13 0.0625(16) 0.0697(17) 0.0384(14) -0.0096(14) 0.0074(12) -0.0054(13)
C14 0.0469(14) 0.0646(16) 0.0416(14) -0.0040(12) 0.0058(12) 0.0037(13)
C15 0.0578(15) 0.0422(13) 0.0382(13) -0.0122(12) -0.0012(12) 0.0036(11)
C16 0.0750(18) 0.0536(15) 0.0437(15) -0.0003(13) 0.0049(13) -0.0018(12)
C17 0.109(2) 0.0685(19) 0.0459(16) -0.0019(17) 0.0144(17) -0.0063(14)
C18 0.142(3) 0.071(2) 0.0397(16) -0.008(2) -0.005(2) 0.0044(15)
C19 0.113(3) 0.081(2) 0.056(2) 0.008(2) -0.0179(19) 0.0136(17)
C20 0.0764(19) 0.0700(18) 0.0561(17) 0.0042(15) -0.0050(15) 0.0104(14)

loop_
_atom_type_symbol
_atom_type_description
_atom_type_scat_dispersion_real
_atom_type_scat_dispersion_imag
_atom_type_scat_source
C C 0.0033 0.0016 'International Tables Vol C Tables 4.2.6.8 and 6.1.1.4'
H H 0.0000 0.0000 'International Tables Vol C Tables 4.2.6.8 and 6.1.1.4'
N N 0.0061 0.0033 'International Tables Vol C Tables 4.2.6.8 and 6.1.1.4'
O O 0.0106 0.0060 'International Tables Vol C Tables 4.2.6.8 and 6.1.1.4'

loop_
_geom_angle_atom_site_label_1
_geom_angle_atom_site_label_2
_geom_angle_atom_site_label_3
_geom_angle_site_symmetry_1
_geom_angle_site_symmetry_3
_geom_angle
_geom_angle_publ_flag
C1 N1 N2 . . 108.55(17) ?
C1 N1 C15 . . 132.5(2) ?
N2 N1 C15 . . 118.94(18) ?
C3 N2 N1 . . 105.87(18) ?
C5 N3 H3A . . 120.0 ?
C5 N3 H3B . . 120.0 ?
H3A N3 H3B . . 120.0 ?
O3 N5 O2 . . 122.6(3) ?
O3 N5 C10 . . 119.1(3) ?
O2 N5 C10 . . 118.3(2) ?
C1 O1 C5 . . 114.40(17) ?
C2 C1 N1 . . 110.4(2) ?
C2 C1 O1 . . 127.4(2) ?
N1 C1 O1 . . 122.27(19) ?
C1 C2 C3 . . 104.0(2) ?
C1 C2 C7 . . 123.0(2) ?
C3 C2 C7 . . 133.0(2) ?
N2 C3 C2 . . 111.2(2) ?
N2 C3 C4 . . 121.2(2) ?
C2 C3 C4 . . 127.5(2) ?
C3 C4 H4A . . 109.5 ?
C3 C4 H4B . . 109.5 ?
H4A C4 H4B . . 109.5 ?
C3 C4 H4C . . 109.5 ?
H4A C4 H4C . . 109.5 ?
H4B C4 H4C . . 109.5 ?
N3 C5 C6 . . 127.4(2) ?
N3 C5 O1 . . 109.72(19) ?
C6 C5 O1 . . 122.9(2) ?
C5 C6 C14 . . 118.6(2) ?
C5 C6 C7 . . 125.7(2) ?
C14 C6 C7 . . 115.70(19) ?
C2 C7 C6 . . 106.39(18) ?
C2 C7 C8 . . 112.92(18) ?
C6 C7 C8 . . 111.56(18) ?
C2 C7 H7 . . 108.6 ?
C6 C7 H7 . . 108.6 ?
C8 C7 H7 . . 108.6 ?
C9 C8 C13 . . 118.2(2) ?
C9 C8 C7 . . 120.29(19) ?
C13 C8 C7 . . 121.5(2) ?
C10 C9 C8 . . 119.6(2) ?
C10 C9 H9 . . 120.2 ?
C8 C9 H9 . . 120.2 ?
C9 C10 C11 . . 122.5(2) ?
C9 C10 N5 . . 118.2(2) ?
C11 C10 N5 . . 119.3(2) ?
C12 C11 C10 . . 117.8(2) ?
C12 C11 H11 . . 121.1 ?
C10 C11 H11 . . 121.1 ?
C11 C12 C13 . . 120.8(2) ?
C11 C12 H12 . . 119.6 ?
C13 C12 H12 . . 119.6 ?
C12 C13 C8 . . 121.1(2) ?
C12 C13 H13 . . 119.5 ?
C8 C13 H13 . . 119.5 ?
N4 C14 C6 . . 175.8(3) ?
C16 C15 C20 . . 120.0(2) ?
C16 C15 N1 . . 121.8(2) ?
C20 C15 N1 . . 118.1(2) ?
C15 C16 C17 . . 119.5(3) ?
C15 C16 H16 . . 120.2 ?
C17 C16 H16 . . 120.2 ?
C18 C17 C16 . . 120.4(3) ?
C18 C17 H17 . . 119.8 ?
C16 C17 H17 . . 119.8 ?
C19 C18 C17 . . 119.7(3) ?
C19 C18 H18 . . 120.1 ?
C17 C18 H18 . . 120.1 ?
C18 C19 C20 . . 120.9(3) ?
C18 C19 H19 . . 119.5 ?
C20 C19 H19 . . 119.5 ?
C19 C20 C15 . . 119.3(3) ?
C19 C20 H20 . . 120.3 ?
C15 C20 H20 . . 120.3 ?

loop_
_geom_bond_atom_site_label_1
_geom_bond_atom_site_label_2
_geom_bond_site_symmetry_2
_geom_bond_distance
_geom_bond_publ_flag
N1 C1 . 1.350(3) ?
N1 N2 . 1.381(2) ?
N1 C15 . 1.421(3) ?
N2 C3 . 1.326(3) ?
N3 C5 . 1.334(3) ?
N3 H3A . 0.8600 ?
N3 H3B . 0.8600 ?
N4 C14 . 1.144(3) ?
N5 O3 . 1.214(3) ?
N5 O2 . 1.222(3) ?
N5 C10 . 1.460(3) ?
O1 C1 . 1.364(3) ?
O1 C5 . 1.374(2) ?
C1 C2 . 1.347(3) ?
C2 C3 . 1.411(3) ?
C2 C7 . 1.490(3) ?
C3 C4 . 1.484(3) ?
C4 H4A . 0.9600 ?
C4 H4B . 0.9600 ?
C4 H4C . 0.9600 ?
C5 C6 . 1.354(3) ?
C6 C14 . 1.414(3) ?
C6 C7 . 1.522(3) ?
C7 C8 . 1.523(3) ?
C7 H7 . 0.9800 ?
C8 C9 . 1.378(3) ?
C8 C13 . 1.379(3) ?
C9 C10 . 1.369(3) ?
C9 H9 . 0.9300 ?
C10 C11 . 1.370(3) ?
C11 C12 . 1.364(4) ?
C11 H11 . 0.9300 ?
C12 C13 . 1.377(4) ?
C12 H12 . 0.9300 ?
C13 H13 . 0.9300 ?
C15 C16 . 1.371(3) ?
C15 C20 . 1.382(3) ?
C16 C17 . 1.384(3) ?
C16 H16 . 0.9300 ?
C17 C18 . 1.367(4) ?
C17 H17 . 0.9300 ?
C18 C19 . 1.360(4) ?
C18 H18 . 0.9300 ?
C19 C20 . 1.377(4) ?
C19 H19 . 0.9300 ?
C20 H20 . 0.9300 ?

loop_
_geom_hbond_atom_site_label_D
_geom_hbond_atom_site_label_H
_geom_hbond_atom_site_label_A
_geom_hbond_site_symmetry_A
_geom_hbond_distance_DH
_geom_hbond_distance_HA
_geom_hbond_distance_DA
_geom_hbond_angle_DHA
N3 H3A O2 1_455 0.86 2.63 3.196(3) 124
N3 H3B N4 4_576 0.86 2.22 3.067(3) 169
C19 H19 O2 2_746 0.93 2.54 3.294(4) 139

loop_
_geom_torsion_atom_site_label_1
_geom_torsion_atom_site_label_2
_geom_torsion_atom_site_label_3
_geom_torsion_atom_site_label_4
_geom_torsion_site_symmetry_1
_geom_torsion_site_symmetry_2
_geom_torsion_site_symmetry_3
_geom_torsion_site_symmetry_4
_geom_torsion
_geom_torsion_publ_flag
C1 N1 N2 C3 . . . . 0.1(2) ?
C15 N1 N2 C3 . . . . 178.88(19) ?
N2 N1 C1 C2 . . . . -0.1(2) ?
C15 N1 C1 C2 . . . . -178.6(2) ?
N2 N1 C1 O1 . . . . -179.75(18) ?
C15 N1 C1 O1 . . . . 1.7(3) ?
C5 O1 C1 C2 . . . . 3.0(3) ?
C5 O1 C1 N1 . . . . -177.44(18) ?
N1 C1 C2 C3 . . . . 0.1(2) ?
O1 C1 C2 C3 . . . . 179.7(2) ?
N1 C1 C2 C7 . . . . -178.24(19) ?
O1 C1 C2 C7 . . . . 1.4(3) ?
N1 N2 C3 C2 . . . . -0.1(2) ?
N1 N2 C3 C4 . . . . 178.7(2) ?
C1 C2 C3 N2 . . . . 0.0(3) ?
C7 C2 C3 N2 . . . . 178.1(2) ?
C1 C2 C3 C4 . . . . -178.7(2) ?
C7 C2 C3 C4 . . . . -0.7(4) ?
C1 O1 C5 N3 . . . . 179.41(18) ?
C1 O1 C5 C6 . . . . -2.0(3) ?
N3 C5 C6 C14 . . . . -4.0(4) ?
O1 C5 C6 C14 . . . . 177.69(19) ?
N3 C5 C6 C7 . . . . 175.1(2) ?
O1 C5 C6 C7 . . . . -3.3(3) ?
C1 C2 C7 C6 . . . . -5.6(3) ?
C3 C2 C7 C6 . . . . 176.6(2) ?
C1 C2 C7 C8 . . . . 117.1(2) ?
C3 C2 C7 C8 . . . . -60.7(3) ?
C5 C6 C7 C2 . . . . 6.7(3) ?
C14 C6 C7 C2 . . . . -174.27(19) ?
C5 C6 C7 C8 . . . . -116.9(2) ?
C14 C6 C7 C8 . . . . 62.2(2) ?
C2 C7 C8 C9 . . . . -40.3(3) ?
C6 C7 C8 C9 . . . . 79.5(2) ?
C2 C7 C8 C13 . . . . 141.2(2) ?
C6 C7 C8 C13 . . . . -99.0(2) ?
C13 C8 C9 C10 . . . . -0.2(3) ?
C7 C8 C9 C10 . . . . -178.7(2) ?
C8 C9 C10 C11 . . . . -0.3(4) ?
C8 C9 C10 N5 . . . . -179.3(2) ?
O3 N5 C10 C9 . . . . -169.2(2) ?
O2 N5 C10 C9 . . . . 10.8(3) ?
O3 N5 C10 C11 . . . . 11.8(4) ?
O2 N5 C10 C11 . . . . -168.2(3) ?
C9 C10 C11 C12 . . . . 0.3(4) ?
N5 C10 C11 C12 . . . . 179.3(2) ?
C10 C11 C12 C13 . . . . 0.3(4) ?
C11 C12 C13 C8 . . . . -0.7(4) ?
C9 C8 C13 C12 . . . . 0.7(4) ?
C7 C8 C13 C12 . . . . 179.2(2) ?
C5 C6 C14 N4 . . . . 175(4) ?
C7 C6 C14 N4 . . . . -5(4) ?
C1 N1 C15 C16 . . . . 13.3(4) ?
N2 N1 C15 C16 . . . . -165.1(2) ?
C1 N1 C15 C20 . . . . -167.8(2) ?
N2 N1 C15 C20 . . . . 13.8(3) ?
C20 C15 C16 C17 . . . . -1.4(4) ?
N1 C15 C16 C17 . . . . 177.4(2) ?
C15 C16 C17 C18 . . . . 0.1(4) ?
C16 C17 C18 C19 . . . . 1.3(5) ?
C17 C18 C19 C20 . . . . -1.4(5) ?
C18 C19 C20 C15 . . . . 0.0(5) ?
C16 C15 C20 C19 . . . . 1.4(4) ?
N1 C15 C20 C19 . . . . -177.5(2) ?

loop_
_cod_related_entry_id
_cod_related_entry_database
_cod_related_entry_code
1 ChemSpider 2112463
